data_2100684
loop_
_publ_author_name
'A. Bialonska'
'Z. Ciunik'

_publ_section_title
;
 Hydrophobic `lock and key' recognition of <i>N</i>-4-nitrobenzoylamino
 acid by strychnine
;
_journal_coeditor_code BS5030
_journal_date_accepted 2006-06-29
_journal_date_recd_electronic 2006-02-06
_journal_issue 6
_journal_name_full 'Acta Crystallographica Section B'
_journal_page_first 1061
_journal_page_last 1070
_journal_paper_category FA
_journal_paper_doi 10.1107/S0108768106025249
_journal_volume 62
_journal_year 2006
_chemical_formula_moiety 'C21 H23 N2 O2, C10 H9 N2 O5, 2(C H4 O)'
_chemical_formula_sum 'C33 H40 N4 O9'
_chemical_formula_weight 636.69
_chemical_name_systematic
;
 strychninium N-4-nitrobenzoyl-L-alaninate dimethanol solvate
;
_space_group_IT_number 4
_symmetry_cell_setting monoclinic
_symmetry_space_group_name_Hall 'P 2yb'
_symmetry_space_group_name_H-M 'P 1 21 1'
_atom_sites_solution_hydrogens geom
_atom_sites_solution_primary direct
_atom_sites_solution_secondary difmap
_audit_creation_method SHELXL-97
_cell_angle_alpha 90.00
_cell_angle_beta 98.58(3)
_cell_angle_gamma 90.00
_cell_formula_units_Z 2
_cell_length_a 7.478(2)
_cell_length_b 18.007(2)
_cell_length_c 11.416(2)
_cell_measurement_reflns_used 7234
_cell_measurement_temperature 100(2)
_cell_measurement_theta_max 27.50
_cell_measurement_theta_min 3.51
_cell_volume 1520.0(5)
_computing_cell_refinement 'CrysAlis RED (Oxford Diffraction,Poland Sp. z o.o)'
_computing_data_collection 'CrysAlis CCD (Oxford Diffraction,Poland Sp. z o.o)'
_computing_data_reduction 'CrysAlis RED (Oxford Diffraction,Poland Sp. z o.o)'
_computing_molecular_graphics 'SHELXTL-NT V5.1, Bruker AXS 1999'
_computing_publication_material 'SHELXL-97 (Sheldrick, 1997)'
_computing_structure_refinement 'SHELXL-97 (Sheldrick, 1997)'
_computing_structure_solution 'SHELXS-97 (Sheldrick, 1990)'
_diffrn_ambient_temperature 100(2)
_diffrn_measured_fraction_theta_full 0.981
_diffrn_measured_fraction_theta_max 0.981
_diffrn_measurement_device_type 'Kuma KM4CCD'
_diffrn_measurement_method '\w scan'
_diffrn_radiation_monochromator graphite
_diffrn_radiation_source 'fine-focus sealed tube'
_diffrn_radiation_type MoK\a
_diffrn_radiation_wavelength 0.71073
_diffrn_reflns_av_R_equivalents 0.0313
_diffrn_reflns_av_sigmaI/netI 0.0319
_diffrn_reflns_limit_h_max 9
_diffrn_reflns_limit_h_min -6
_diffrn_reflns_limit_k_max 23
_diffrn_reflns_limit_k_min -23
_diffrn_reflns_limit_l_max 14
_diffrn_reflns_limit_l_min -14
_diffrn_reflns_number 8622
_diffrn_reflns_theta_full 27.50
_diffrn_reflns_theta_max 27.50
_diffrn_reflns_theta_min 3.51
_diffrn_standards_number 0
_exptl_absorpt_coefficient_mu 0.102
_exptl_absorpt_correction_type none
_exptl_crystal_colour colourless
_exptl_crystal_density_diffrn 1.391
_exptl_crystal_density_method 'not measured'
_exptl_crystal_description block
_exptl_crystal_F_000 676
_exptl_crystal_size_max 0.40
_exptl_crystal_size_mid 0.40
_exptl_crystal_size_min 0.40
_refine_diff_density_max 0.214
_refine_diff_density_min -0.226
_refine_ls_abs_structure_details 'from known structure, Robertson and Beevers, 1951'
_refine_ls_extinction_method none
_refine_ls_goodness_of_fit_ref 1.044
_refine_ls_hydrogen_treatment constr
_refine_ls_matrix_type full
_refine_ls_number_parameters 415
_refine_ls_number_reflns 3543
_refine_ls_number_restraints 1
_refine_ls_restrained_S_all 1.044
_refine_ls_R_factor_all 0.0364
_refine_ls_R_factor_gt 0.0335
_refine_ls_shift/su_max 0.000
_refine_ls_shift/su_mean 0.000
_refine_ls_structure_factor_coef Fsqd
_refine_ls_weighting_details 'calc w=1/[\s^2^(Fo^2^)+(0.0569P)^2^+0.0323P] where P=(Fo^2^+2Fc^2^)/3'
_refine_ls_weighting_scheme calc
_refine_ls_wR_factor_gt 0.0815
_refine_ls_wR_factor_ref 0.0833
_reflns_number_gt 3316
_reflns_number_total 3543
_reflns_threshold_expression >2sigma(I)
_cod_data_source_file bs5030.cif
_cod_data_source_block 1a
_cod_original_sg_symbol_H-M 'P 21'
_cod_database_code 2100684

loop_
_symmetry_equiv_pos_as_xyz
'x, y, z'
'-x, y+1/2, -z'

loop_
_atom_site_type_symbol
_atom_site_label
_atom_site_fract_x
_atom_site_fract_y
_atom_site_fract_z
_atom_site_U_iso_or_equiv
_atom_site_adp_type
_atom_site_calc_flag
_atom_site_refinement_flags
_atom_site_occupancy
O O1 0.3168(2) 1.00430(8) 0.58732(11) 0.0200(3) Uani d . 1
O O2 0.6895(2) 1.17398(8) 0.42511(14) 0.0240(3) Uani d . 1
N N1 0.6752(2) 1.04905(10) 0.39148(14) 0.0164(3) Uani d . 1
N N2 0.4568(2) 0.81164(9) 0.31042(14) 0.0153(3) Uani d . 1
H H22 0.4666 0.7705 0.2624 0.018 Uiso calc R 1
C C1 0.8715(3) 1.09896(12) 0.24832(18) 0.0206(4) Uani d . 1
H H1 0.8980 1.1447 0.2886 0.025 Uiso calc R 1
C C2 0.9415(3) 1.08182(13) 0.14463(19) 0.0237(4) Uani d . 1
H H2 1.0170 1.1169 0.1138 0.028 Uiso calc R 1
C C3 0.9039(3) 1.01493(13) 0.08543(18) 0.0225(4) Uani d . 1
H H3 0.9523 1.0053 0.0146 0.027 Uiso calc R 1
C C4 0.7955(3) 0.96186(12) 0.12935(17) 0.0193(4) Uani d . 1
H H4 0.7705 0.9158 0.0898 0.023 Uiso calc R 1
C C5 0.7249(2) 0.97798(11) 0.23210(16) 0.0155(4) Uani d . 1
C C6 0.7615(3) 1.04590(11) 0.28949(17) 0.0164(4) Uani d . 1
C C7 0.6224(2) 0.92739(11) 0.30449(16) 0.0136(4) Uani d . 1
C C8 0.5622(2) 0.98146(11) 0.39717(16) 0.0146(4) Uani d . 1
H H8 0.5901 0.9589 0.4779 0.017 Uiso calc R 1
C C9 0.6261(3) 1.11290(11) 0.44351(18) 0.0184(4) Uani d . 1
C C10 0.4921(3) 1.10155(12) 0.52888(18) 0.0224(4) Uani d . 1
H H10A 0.4441 1.1507 0.5474 0.027 Uiso calc R 1
H H10B 0.5580 1.0811 0.6036 0.027 Uiso calc R 1
C C11 0.3301(3) 1.04995(12) 0.48645(16) 0.0176(4) Uani d . 1
H H11 0.2177 1.0804 0.4675 0.021 Uiso calc R 1
C C12 0.1629(3) 0.95593(12) 0.57502(17) 0.0203(4) Uani d . 1
H H12A 0.0604 0.9802 0.5244 0.024 Uiso calc R 1
H H12B 0.1269 0.9473 0.6539 0.024 Uiso calc R 1
C C13 0.2021(3) 0.88291(12) 0.52145(17) 0.0183(4) Uani d . 1
H H13 0.2022 0.8391 0.5678 0.022 Uiso calc R 1
C C14 0.2365(3) 0.87780(11) 0.41110(16) 0.0152(4) Uani d . 1
C C15 0.2811(3) 0.80493(11) 0.35868(17) 0.0167(4) Uani d . 1
H H15A 0.1832 0.7908 0.2943 0.020 Uiso calc R 1
H H15B 0.2912 0.7658 0.4202 0.020 Uiso calc R 1
C C16 0.6188(3) 0.81131(12) 0.40694(17) 0.0182(4) Uani d . 1
H H16A 0.6735 0.7612 0.4163 0.022 Uiso calc R 1
H H16B 0.5840 0.8270 0.4836 0.022 Uiso calc R 1
C C17 0.7492(3) 0.86634(11) 0.36556(17) 0.0165(4) Uani d . 1
H H17A 0.8206 0.8430 0.3090 0.020 Uiso calc R 1
H H17B 0.8329 0.8868 0.4333 0.020 Uiso calc R 1
C C18 0.3634(2) 1.00713(11) 0.37589(16) 0.0141(4) Uani d . 1
H H18 0.3551 1.0447 0.3108 0.017 Uiso calc R 1
C C19 0.2327(2) 0.94451(11) 0.32881(16) 0.0142(4) Uani d . 1
H H19 0.1069 0.9649 0.3144 0.017 Uiso calc R 1
C C20 0.2852(3) 0.91943(11) 0.21078(16) 0.0152(4) Uani d . 1
H H20A 0.1932 0.8847 0.1708 0.018 Uiso calc R 1
H H20B 0.2918 0.9629 0.1584 0.018 Uiso calc R 1
C C21 0.4687(3) 0.88108(11) 0.23480(16) 0.0147(4) Uani d . 1
H H21 0.5052 0.8659 0.1575 0.018 Uiso calc R 1
O O3 0.4864(2) 0.69365(9) 0.18786(14) 0.0266(3) Uani d . 1
O O4 0.7073(2) 0.75053(8) 0.11234(14) 0.0272(4) Uani d . 1
O O5 0.7540(2) 0.47248(9) 0.07981(15) 0.0290(4) Uani d . 1
O O6 0.2640(2) 0.20385(9) 0.32019(15) 0.0315(4) Uani d . 1
O O7 0.0505(3) 0.28289(12) 0.3322(2) 0.0519(6) Uani d . 1
N N3 0.5556(2) 0.56166(10) 0.11465(15) 0.0190(4) Uani d . 1
H H37 0.4552 0.5717 0.1431 0.023 Uiso calc R 1
N N4 0.1989(3) 0.26635(11) 0.30681(16) 0.0260(4) Uani d . 1
C C22 0.6145(3) 0.69496(11) 0.12755(17) 0.0186(4) Uani d . 1
C C23 0.6520(3) 0.62222(11) 0.06612(17) 0.0171(4) Uani d . 1
H H23 0.7848 0.6118 0.0812 0.021 Uiso calc R 1
C C24 0.5915(3) 0.63017(13) -0.06741(17) 0.0256(5) Uani d . 1
H H24A 0.6154 0.5837 -0.1071 0.038 Uiso calc R 1
H H24B 0.6587 0.6707 -0.0980 0.038 Uiso calc R 1
H H24C 0.4618 0.6411 -0.0826 0.038 Uiso calc R 1
C C25 0.6151(3) 0.49149(12) 0.11727(17) 0.0186(4) Uani d . 1
C C26 0.4996(3) 0.43440(11) 0.16767(16) 0.0182(4) Uani d . 1
C C27 0.5752(3) 0.36397(12) 0.19215(17) 0.0195(4) Uani d . 1
H H27 0.6943 0.3541 0.1767 0.023 Uiso calc R 1
C C28 0.4784(3) 0.30840(12) 0.23874(18) 0.0217(4) Uani d . 1
H H28 0.5302 0.2609 0.2572 0.026 Uiso calc R 1
C C29 0.3037(3) 0.32444(12) 0.25755(17) 0.0200(4) Uani d . 1
C C30 0.2247(3) 0.39335(13) 0.23298(19) 0.0256(5) Uani d . 1
H H30 0.1043 0.4025 0.2464 0.031 Uiso calc R 1
C C31 0.3240(3) 0.44872(12) 0.18853(18) 0.0227(4) Uani d . 1
H H31 0.2724 0.4965 0.1722 0.027 Uiso calc R 1
O O32 1.0601(2) 0.74524(10) 0.09716(14) 0.0307(4) Uani d . 1
H H32 0.9470 0.7533 0.0962 0.046 Uiso d R 1
C C32 1.1144(4) 0.77300(15) -0.0072(2) 0.0331(5) Uani d . 1
H H32A 1.0821 0.8248 -0.0261 0.050 Uiso d R 1
H H32B 1.0548 0.7464 -0.0772 0.050 Uiso d R 1
H H32C 1.2462 0.7676 0.0052 0.050 Uiso d R 1
O O33 0.1398(3) 0.61086(14) 0.2195(3) 0.0790(9) Uani d . 1
H H33 0.1315 0.6479 0.1696 0.118 Uiso d R 1
C C33 0.0252(5) 0.6178(2) 0.3036(3) 0.0645(11) Uani d . 1
H H33A -0.0895 0.5948 0.2766 0.097 Uiso d R 1
H H33B 0.0103 0.6696 0.3193 0.097 Uiso d R 1
H H33C 0.0825 0.5952 0.3758 0.097 Uiso d R 1

loop_
_atom_site_aniso_label
_atom_site_aniso_U_11
_atom_site_aniso_U_22
_atom_site_aniso_U_33
_atom_site_aniso_U_12
_atom_site_aniso_U_13
_atom_site_aniso_U_23
O1 0.0232(7) 0.0217(8) 0.0157(6) -0.0024(6) 0.0047(5) 0.0007(6)
O2 0.0263(8) 0.0137(8) 0.0321(8) -0.0045(6) 0.0048(6) -0.0022(6)
N1 0.0154(8) 0.0142(8) 0.0198(8) -0.0013(7) 0.0031(6) -0.0008(6)
N2 0.0175(8) 0.0107(7) 0.0180(7) -0.0006(7) 0.0036(6) -0.0006(6)
C1 0.0158(9) 0.0168(10) 0.0292(10) 0.0005(8) 0.0030(8) 0.0036(8)
C2 0.0167(10) 0.0233(11) 0.0323(11) 0.0003(9) 0.0076(8) 0.0109(9)
C3 0.0177(10) 0.0295(12) 0.0209(9) 0.0039(9) 0.0055(8) 0.0056(8)
C4 0.0153(9) 0.0223(10) 0.0205(9) 0.0019(8) 0.0032(7) 0.0010(8)
C5 0.0113(8) 0.0171(9) 0.0177(8) -0.0009(7) 0.0008(6) 0.0024(7)
C6 0.0128(9) 0.0162(10) 0.0198(9) 0.0014(8) 0.0012(7) 0.0027(7)
C7 0.0136(9) 0.0121(8) 0.0153(8) -0.0004(7) 0.0032(7) 0.0004(7)
C8 0.0146(9) 0.0122(9) 0.0168(8) -0.0017(8) 0.0018(7) -0.0010(7)
C9 0.0168(9) 0.0146(10) 0.0226(9) -0.0005(8) -0.0004(7) -0.0025(7)
C10 0.0269(10) 0.0175(10) 0.0241(10) -0.0010(9) 0.0083(8) -0.0068(8)
C11 0.0196(9) 0.0167(10) 0.0167(9) 0.0023(8) 0.0038(7) -0.0006(7)
C12 0.0191(9) 0.0246(11) 0.0189(9) -0.0012(8) 0.0080(7) 0.0011(8)
C13 0.0156(9) 0.0197(10) 0.0200(9) -0.0021(8) 0.0042(7) 0.0033(7)
C14 0.0131(9) 0.0143(9) 0.0181(9) -0.0005(7) 0.0022(7) 0.0022(7)
C15 0.0169(9) 0.0138(9) 0.0196(9) -0.0026(8) 0.0036(7) 0.0018(7)
C16 0.0179(9) 0.0141(9) 0.0220(9) 0.0013(8) 0.0012(7) 0.0039(7)
C17 0.0155(9) 0.0131(9) 0.0207(9) 0.0019(8) 0.0026(7) 0.0006(7)
C18 0.0163(9) 0.0120(8) 0.0140(8) 0.0032(8) 0.0024(7) 0.0007(7)
C19 0.0123(8) 0.0142(9) 0.0160(8) 0.0011(7) 0.0021(7) 0.0023(7)
C20 0.0152(9) 0.0140(9) 0.0158(8) -0.0019(7) 0.0003(7) 0.0008(7)
C21 0.0192(9) 0.0108(9) 0.0148(8) -0.0015(7) 0.0042(7) -0.0002(7)
O3 0.0279(8) 0.0186(8) 0.0364(8) -0.0031(7) 0.0152(7) -0.0088(6)
O4 0.0291(8) 0.0165(7) 0.0379(9) -0.0035(7) 0.0118(7) -0.0033(6)
O5 0.0318(9) 0.0181(8) 0.0417(9) 0.0039(7) 0.0199(7) 0.0021(7)
O6 0.0351(9) 0.0202(8) 0.0396(9) -0.0074(7) 0.0074(7) 0.0067(7)
O7 0.0518(12) 0.0312(10) 0.0853(15) -0.0056(10) 0.0515(11) -0.0036(10)
N3 0.0227(8) 0.0150(8) 0.0208(8) -0.0003(7) 0.0082(7) -0.0011(7)
N4 0.0326(10) 0.0232(10) 0.0246(9) -0.0100(8) 0.0124(8) -0.0050(7)
C22 0.0184(9) 0.0158(10) 0.0211(9) 0.0007(8) 0.0018(7) -0.0026(8)
C23 0.0197(10) 0.0128(9) 0.0191(9) -0.0001(8) 0.0040(7) -0.0004(7)
C24 0.0333(12) 0.0244(11) 0.0190(9) 0.0007(9) 0.0039(8) -0.0013(8)
C25 0.0222(10) 0.0193(10) 0.0146(8) 0.0001(8) 0.0042(7) -0.0024(7)
C26 0.0236(10) 0.0162(10) 0.0154(8) -0.0017(8) 0.0049(7) -0.0019(7)
C27 0.0209(10) 0.0159(10) 0.0225(9) -0.0007(8) 0.0062(8) -0.0008(8)
C28 0.0267(11) 0.0155(9) 0.0226(10) -0.0024(9) 0.0028(8) -0.0026(8)
C29 0.0246(10) 0.0194(10) 0.0169(9) -0.0070(8) 0.0067(7) -0.0035(7)
C30 0.0250(11) 0.0244(12) 0.0297(11) 0.0000(9) 0.0120(9) -0.0007(9)
C31 0.0247(11) 0.0186(11) 0.0261(10) 0.0034(9) 0.0074(8) 0.0016(8)
O32 0.0268(8) 0.0375(10) 0.0285(8) 0.0002(7) 0.0063(6) 0.0087(7)
C32 0.0458(14) 0.0306(13) 0.0244(11) -0.0037(12) 0.0096(10) 0.0003(9)
O33 0.0472(14) 0.0383(13) 0.158(3) 0.0121(11) 0.0360(16) 0.0466(16)
C33 0.065(2) 0.071(2) 0.0481(16) -0.0406(19) -0.0214(15) 0.0339(16)

loop_
_atom_type_symbol
_atom_type_description
_atom_type_scat_dispersion_real
_atom_type_scat_dispersion_imag
_atom_type_scat_source
C C 0.0033 0.0000 'International Tables Vol C Tables 4.2.6.8 and 6.1.1.4'
H H 0.0000 0.0000 'International Tables Vol C Tables 4.2.6.8 and 6.1.1.4'
N N 0.0061 0.0000 'International Tables Vol C Tables 4.2.6.8 and 6.1.1.4'
O O 0.0106 0.0000 'International Tables Vol C Tables 4.2.6.8 and 6.1.1.4'

loop_
_geom_angle_atom_site_label_1
_geom_angle_atom_site_label_2
_geom_angle_atom_site_label_3
_geom_angle
C11 O1 C12 114.93(15)
C9 N1 C6 125.16(18)
C9 N1 C8 118.48(16)
C6 N1 C8 109.57(15)
C15 N2 C16 112.45(15)
C15 N2 C21 113.56(15)
C16 N2 C21 107.89(14)
C15 N2 H22 107.6
C16 N2 H22 107.6
C21 N2 H22 107.6
C6 C1 C2 116.8(2)
C6 C1 H1 121.6
C2 C1 H1 121.6
C3 C2 C1 121.9(2)
C3 C2 H2 119.0
C1 C2 H2 119.0
C2 C3 C4 120.39(19)
C2 C3 H3 119.8
C4 C3 H3 119.8
C5 C4 C3 118.4(2)
C5 C4 H4 120.8
C3 C4 H4 120.8
C4 C5 C6 120.55(19)
C4 C5 C7 128.57(19)
C6 C5 C7 110.55(16)
C1 C6 C5 121.93(19)
C1 C6 N1 128.14(19)
C5 C6 N1 109.91(17)
C5 C7 C21 116.32(15)
C5 C7 C17 110.34(15)
C21 C7 C17 101.99(15)
C5 C7 C8 102.52(15)
C21 C7 C8 114.87(15)
C17 C7 C8 111.02(15)
N1 C8 C18 106.77(16)
N1 C8 C7 104.97(15)
C18 C8 C7 116.85(15)
N1 C8 H8 109.3
C18 C8 H8 109.3
C7 C8 H8 109.3
O2 C9 N1 122.84(18)
O2 C9 C10 122.76(19)
N1 C9 C10 114.36(18)
C9 C10 C11 116.28(16)
C9 C10 H10A 108.2
C11 C10 H10A 108.2
C9 C10 H10B 108.2
C11 C10 H10B 108.2
H10A C10 H10B 107.4
O1 C11 C18 114.44(17)
O1 C11 C10 103.79(15)
C18 C11 C10 110.17(16)
O1 C11 H11 109.4
C18 C11 H11 109.4
C10 C11 H11 109.4
O1 C12 C13 111.76(16)
O1 C12 H12A 109.3
C13 C12 H12A 109.3
O1 C12 H12B 109.3
C13 C12 H12B 109.3
H12A C12 H12B 107.9
C14 C13 C12 121.77(19)
C14 C13 H13 119.1
C12 C13 H13 119.1
C13 C14 C15 121.72(18)
C13 C14 C19 122.88(18)
C15 C14 C19 115.40(15)
C14 C15 N2 109.52(16)
C14 C15 H15A 109.8
N2 C15 H15A 109.8
C14 C15 H15B 109.8
N2 C15 H15B 109.8
H15A C15 H15B 108.2
N2 C16 C17 104.68(15)
N2 C16 H16A 110.8
C17 C16 H16A 110.8
N2 C16 H16B 110.8
C17 C16 H16B 110.8
H16A C16 H16B 108.9
C16 C17 C7 103.04(15)
C16 C17 H17A 111.2
C7 C17 H17A 111.2
C16 C17 H17B 111.2
C7 C17 H17B 111.2
H17A C17 H17B 109.1
C11 C18 C19 119.01(16)
C11 C18 C8 107.03(15)
C19 C18 C8 112.55(16)
C11 C18 H18 105.8
C19 C18 H18 105.8
C8 C18 H18 105.8
C14 C19 C20 109.11(16)
C14 C19 C18 114.26(15)
C20 C19 C18 106.98(15)
C14 C19 H19 108.8
C20 C19 H19 108.8
C18 C19 H19 108.8
C21 C20 C19 108.56(15)
C21 C20 H20A 110.0
C19 C20 H20A 110.0
C21 C20 H20B 110.0
C19 C20 H20B 110.0
H20A C20 H20B 108.4
C20 C21 N2 110.22(16)
C20 C21 C7 115.46(16)
N2 C21 C7 104.62(14)
C20 C21 H21 108.8
N2 C21 H21 108.8
C7 C21 H21 108.8
C25 N3 C23 122.14(17)
C25 N3 H37 118.9
C23 N3 H37 118.9
O7 N4 O6 123.4(2)
O7 N4 C29 118.1(2)
O6 N4 C29 118.49(18)
O4 C22 O3 125.19(19)
O4 C22 C23 118.67(17)
O3 C22 C23 116.11(18)
N3 C23 C24 110.99(17)
N3 C23 C22 109.28(16)
C24 C23 C22 109.20(17)
N3 C23 H23 109.1
C24 C23 H23 109.1
C22 C23 H23 109.1
C23 C24 H24A 109.5
C23 C24 H24B 109.5
H24A C24 H24B 109.5
C23 C24 H24C 109.5
H24A C24 H24C 109.5
H24B C24 H24C 109.5
O5 C25 N3 123.4(2)
O5 C25 C26 120.24(19)
N3 C25 C26 116.38(18)
C31 C26 C27 119.76(19)
C31 C26 C25 123.09(19)
C27 C26 C25 117.14(19)
C28 C27 C26 120.8(2)
C28 C27 H27 119.6
C26 C27 H27 119.6
C29 C28 C27 117.9(2)
C29 C28 H28 121.1
C27 C28 H28 121.1
C28 C29 C30 122.6(2)
C28 C29 N4 118.70(19)
C30 C29 N4 118.71(19)
C31 C30 C29 118.9(2)
C31 C30 H30 120.5
C29 C30 H30 120.5
C30 C31 C26 120.0(2)
C30 C31 H31 120.0
C26 C31 H31 120.0
C32 O32 H32 109.8
O32 C32 H32A 115.6
O32 C32 H32B 111.3
H32A C32 H32B 102.7
O32 C32 H32C 104.7
H32A C32 H32C 109.6
H32B C32 H32C 113.2
C33 O33 H33 113.1
O33 C33 H33A 110.8
O33 C33 H33B 108.5
H33A C33 H33B 110.8
O33 C33 H33C 108.3
H33A C33 H33C 110.8
H33B C33 H33C 107.4

loop_
_geom_bond_atom_site_label_1
_geom_bond_atom_site_label_2
_geom_bond_distance
O1 C11 1.430(2)
O1 C12 1.433(3)
O2 C9 1.228(3)
N1 C9 1.369(3)
N1 C6 1.414(2)
N1 C8 1.489(3)
N2 C15 1.504(3)
N2 C16 1.511(2)
N2 C21 1.530(2)
N2 H22 0.9300
C1 C6 1.388(3)
C1 C2 1.398(3)
C1 H1 0.9500
C2 C3 1.389(3)
C2 H2 0.9500
C3 C4 1.394(3)
C3 H3 0.9500
C4 C5 1.387(3)
C4 H4 0.9500
C5 C6 1.395(3)
C5 C7 1.513(3)
C7 C21 1.542(3)
C7 C17 1.548(3)
C7 C8 1.553(3)
C8 C18 1.541(3)
C8 H8 1.0000
C9 C10 1.512(3)
C10 C11 1.546(3)
C10 H10A 0.9900
C10 H10B 0.9900
C11 C18 1.531(3)
C11 H11 1.0000
C12 C13 1.497(3)
C12 H12A 0.9900
C12 H12B 0.9900
C13 C14 1.326(3)
C13 H13 0.9500
C14 C15 1.500(3)
C14 C19 1.523(3)
C15 H15A 0.9900
C15 H15B 0.9900
C16 C17 1.514(3)
C16 H16A 0.9900
C16 H16B 0.9900
C17 H17A 0.9900
C17 H17B 0.9900
C18 C19 1.536(3)
C18 H18 1.0000
C19 C20 1.527(3)
C19 H19 1.0000
C20 C21 1.524(3)
C20 H20A 0.9900
C20 H20B 0.9900
C21 H21 1.0000
O3 C22 1.261(3)
O4 C22 1.244(3)
O5 C25 1.230(3)
O6 N4 1.227(3)
O7 N4 1.225(3)
N3 C25 1.338(3)
N3 C23 1.461(3)
N3 H37 0.8800
N4 C29 1.468(3)
C22 C23 1.531(3)
C23 C24 1.531(3)
C23 H23 1.0000
C24 H24A 0.9800
C24 H24B 0.9800
C24 H24C 0.9800
C25 C26 1.510(3)
C26 C31 1.393(3)
C26 C27 1.400(3)
C27 C28 1.387(3)
C27 H27 0.9500
C28 C29 1.385(3)
C28 H28 0.9500
C29 C30 1.385(3)
C30 C31 1.384(3)
C30 H30 0.9500
C31 H31 0.9500
O32 C32 1.406(3)
O32 H32 0.8561
C32 H32A 0.9800
C32 H32B 0.9801
C32 H32C 0.9799
O33 C33 1.385(5)
O33 H33 0.8732
C33 H33A 0.9600
C33 H33B 0.9600
C33 H33C 0.9599

loop_
_geom_hbond_atom_site_label_D
_geom_hbond_atom_site_label_H
_geom_hbond_atom_site_label_A
_geom_hbond_site_symmetry_A
_geom_hbond_distance_DH
_geom_hbond_distance_HA
_geom_hbond_distance_DA
_geom_hbond_angle_DHA
N2 H22 O3 . 0.93 1.64 2.572(2) 175.1
O32 H32 O4 . 0.86 1.83 2.671(2) 167.0
O33 H33 O32 1_455 0.87 1.98 2.813(3) 159.8
C31 H31 O33 . 0.95 2.38 3.270(3) 155.4
C15 H15B O2 2_646 0.99 2.41 3.397(2) 177.7
N3 H37 O3 . 0.88 2.26 2.597(2) 102.5
C27 H27 O5 . 0.95 2.47 2.786(3) 99.1

loop_
_geom_torsion_atom_site_label_1
_geom_torsion_atom_site_label_2
_geom_torsion_atom_site_label_3
_geom_torsion_atom_site_label_4
_geom_torsion
C6 C1 C2 C3 -0.2(3)
C1 C2 C3 C4 -0.8(3)
C2 C3 C4 C5 0.8(3)
C3 C4 C5 C6 0.3(3)
C3 C4 C5 C7 -172.49(18)
C2 C1 C6 C5 1.3(3)
C2 C1 C6 N1 179.61(18)
C4 C5 C6 C1 -1.4(3)
C7 C5 C6 C1 172.59(17)
C4 C5 C6 N1 -179.93(17)
C7 C5 C6 N1 -6.0(2)
C9 N1 C6 C1 26.4(3)
C8 N1 C6 C1 176.78(19)
C9 N1 C6 C5 -155.13(18)
C8 N1 C6 C5 -4.8(2)
C4 C5 C7 C21 -47.0(3)
C6 C5 C7 C21 139.64(17)
C4 C5 C7 C17 68.5(2)
C6 C5 C7 C17 -104.86(18)
C4 C5 C7 C8 -173.22(18)
C6 C5 C7 C8 13.45(19)
C9 N1 C8 C18 40.9(2)
C6 N1 C8 C18 -111.69(16)
C9 N1 C8 C7 165.60(16)
C6 N1 C8 C7 12.98(19)
C5 C7 C8 N1 -15.39(17)
C21 C7 C8 N1 -142.52(15)
C17 C7 C8 N1 102.43(17)
C5 C7 C8 C18 102.65(18)
C21 C7 C8 C18 -24.5(2)
C17 C7 C8 C18 -139.53(17)
C6 N1 C9 O2 -18.2(3)
C8 N1 C9 O2 -166.22(18)
C6 N1 C9 C10 163.83(17)
C8 N1 C9 C10 15.8(2)
O2 C9 C10 C11 136.8(2)
N1 C9 C10 C11 -45.3(3)
C12 O1 C11 C18 -66.1(2)
C12 O1 C11 C10 173.79(16)
C9 C10 C11 O1 135.70(18)
C9 C10 C11 C18 12.7(2)
C11 O1 C12 C13 88.5(2)
O1 C12 C13 C14 -65.5(2)
C12 C13 C14 C15 178.18(17)
C12 C13 C14 C19 -2.2(3)
C13 C14 C15 N2 -126.0(2)
C19 C14 C15 N2 54.4(2)
C16 N2 C15 C14 75.81(19)
C21 N2 C15 C14 -47.1(2)
C15 N2 C16 C17 -142.44(16)
C21 N2 C16 C17 -16.4(2)
N2 C16 C17 C7 36.37(19)
C5 C7 C17 C16 -166.48(15)
C21 C7 C17 C16 -42.27(17)
C8 C7 C17 C16 80.56(18)
O1 C11 C18 C19 54.9(2)
C10 C11 C18 C19 171.38(16)
O1 C11 C18 C8 -74.0(2)
C10 C11 C18 C8 42.4(2)
N1 C8 C18 C11 -71.07(18)
C7 C8 C18 C11 171.87(16)
N1 C8 C18 C19 156.37(14)
C7 C8 C18 C19 39.3(2)
C13 C14 C19 C20 177.95(18)
C15 C14 C19 C20 -2.4(2)
C13 C14 C19 C18 58.3(2)
C15 C14 C19 C18 -122.13(18)
C11 C18 C19 C14 -66.3(2)
C8 C18 C19 C14 60.0(2)
C11 C18 C19 C20 172.80(16)
C8 C18 C19 C20 -60.83(19)
C14 C19 C20 C21 -55.6(2)
C18 C19 C20 C21 68.51(19)
C19 C20 C21 N2 62.53(19)
C19 C20 C21 C7 -55.7(2)
C15 N2 C21 C20 -9.4(2)
C16 N2 C21 C20 -134.79(16)
C15 N2 C21 C7 115.28(16)
C16 N2 C21 C7 -10.07(19)
C5 C7 C21 C20 -86.8(2)
C17 C7 C21 C20 153.15(16)
C8 C7 C21 C20 33.0(2)
C5 C7 C21 N2 151.93(16)
C17 C7 C21 N2 31.83(17)
C8 C7 C21 N2 -88.35(18)
C25 N3 C23 C24 87.7(2)
C25 N3 C23 C22 -151.84(17)
O4 C22 C23 N3 168.46(18)
O3 C22 C23 N3 -13.4(2)
O4 C22 C23 C24 -70.0(2)
O3 C22 C23 C24 108.2(2)
C23 N3 C25 O5 0.2(3)
C23 N3 C25 C26 -178.78(16)
O5 C25 C26 C31 -166.2(2)
N3 C25 C26 C31 12.8(3)
O5 C25 C26 C27 12.9(3)
N3 C25 C26 C27 -168.13(18)
C31 C26 C27 C28 -1.0(3)
C25 C26 C27 C28 179.89(18)
C26 C27 C28 C29 1.4(3)
C27 C28 C29 C30 -0.8(3)
C27 C28 C29 N4 180.00(18)
O7 N4 C29 C28 174.1(2)
O6 N4 C29 C28 -6.1(3)
O7 N4 C29 C30 -5.2(3)
O6 N4 C29 C30 174.64(19)
C28 C29 C30 C31 -0.4(3)
N4 C29 C30 C31 178.85(19)
C29 C30 C31 C26 0.9(3)
C27 C26 C31 C30 -0.2(3)
C25 C26 C31 C30 178.87(18)

loop_
_cod_related_entry_id
_cod_related_entry_database
_cod_related_entry_code
1 ChemSpider 21188117
